data_1519273
loop_
_publ_author_name
'Murphy, P. J.'
'Gelbrich, Thomas'
'Hursthouse, Michael B.'

_publ_section_title
;
 C13H10OS4
;
_journal_name_full 'Crystal Structure Report Archive'
_journal_page_first 824
_journal_year 2000
_chemical_formula_moiety 'C13 H10 O S4'
_chemical_formula_sum 'C13 H10 O S4'
_chemical_formula_weight 310.45
_space_group_IT_number 60
_symmetry_cell_setting orthorhombic
_symmetry_space_group_name_Hall '-P 2n 2ab'
_symmetry_space_group_name_H-M 'P b c n'
_atom_sites_solution_hydrogens geom
_atom_sites_solution_primary direct
_atom_sites_solution_secondary difmap
_cell_angle_alpha 90.00
_cell_angle_beta 90.00
_cell_angle_gamma 90.00
_cell_formula_units_Z 4
_cell_length_a 14.5002(3)
_cell_length_b 13.4816(3)
_cell_length_c 7.00910(10)
_cell_measurement_reflns_used 6278
_cell_measurement_temperature 150(2)
_cell_measurement_theta_max 50.58
_cell_measurement_theta_min 2.91
_cell_volume 1370.18(5)
_computing_cell_refinement 'DENZO and COLLECT'
_computing_data_collection
;
'DENZO (Otwinowski and Minor, 1997) & COLLECT (Hooft, 1998) '
;
_computing_data_reduction 'DENZO and COLLECT'
_computing_publication_material 'PLATON (Spek, 1990)'
_computing_structure_refinement 'SHELXL-97 (Sheldrick, 1997)'
_computing_structure_solution 'SHELXS-97 (Sheldrick, 1990)'
_diffrn_ambient_temperature 150(2)
_diffrn_measured_fraction_theta_full 0.993
_diffrn_measured_fraction_theta_max 0.993
_diffrn_measurement_device_type 'Enraf Nonius KappaCCD area detector'
_diffrn_measurement_method '\p and \q scans to fill Ewald sphere'
_diffrn_radiation_monochromator graphite
_diffrn_radiation_source 'Enraf Nonius FR591 rotating anode'
_diffrn_radiation_type MoK\a
_diffrn_radiation_wavelength 0.71073
_diffrn_reflns_av_R_equivalents 0.0298
_diffrn_reflns_av_sigmaI/netI 0.0308
_diffrn_reflns_limit_h_max 17
_diffrn_reflns_limit_h_min -15
_diffrn_reflns_limit_k_max 15
_diffrn_reflns_limit_k_min -16
_diffrn_reflns_limit_l_max 8
_diffrn_reflns_limit_l_min -8
_diffrn_reflns_number 5309
_diffrn_reflns_theta_full 25.99
_diffrn_reflns_theta_max 25.99
_diffrn_reflns_theta_min 3.02
_exptl_absorpt_coefficient_mu 0.676
_exptl_absorpt_correction_T_max 0.9054
_exptl_absorpt_correction_T_min 0.8766
_exptl_absorpt_correction_type empirical
_exptl_absorpt_process_details 'SORTAV (R. H. Blessing, 1995, 1997)'
_exptl_crystal_colour colourless
_exptl_crystal_density_diffrn 1.505
_exptl_crystal_density_method 'not measured'
_exptl_crystal_description Block
_exptl_crystal_F_000 640
_exptl_crystal_size_max 0.20
_exptl_crystal_size_mid 0.20
_exptl_crystal_size_min 0.15
_refine_diff_density_max 0.671
_refine_diff_density_min -0.600
_refine_diff_density_rms 0.065
_refine_ls_extinction_coef 0
_refine_ls_extinction_method none
_refine_ls_goodness_of_fit_ref 1.080
_refine_ls_hydrogen_treatment constr
_refine_ls_matrix_type full
_refine_ls_number_parameters 92
_refine_ls_number_reflns 1343
_refine_ls_number_restraints 0
_refine_ls_restrained_S_all 1.080
_refine_ls_R_factor_all 0.0426
_refine_ls_R_factor_gt 0.0380
_refine_ls_shift/su_max 0.000
_refine_ls_shift/su_mean 0.000
_refine_ls_structure_factor_coef Fsqd
_refine_ls_weighting_details 'calc w=1/[\s^2^(Fo^2^)+(0.0549P)^2^+0.9949P] where P=(Fo^2^+2Fc^2^)/3'
_refine_ls_weighting_scheme calc
_refine_ls_wR_factor_gt 0.1019
_refine_ls_wR_factor_ref 0.1049
_reflns_number_gt 1188
_reflns_number_total 1343
_reflns_threshold_expression >2sigma(I)
_cod_data_source_file eCrystal-824.cif
_cod_data_source_block s92
_cod_depositor_comments
;
Citation :
Murphy, P J and Gelbrich, Thomas and Hursthouse, Michael B. (2000) 
University of Southampton, Crystal Structure Report Archive. 
(doi:10.5258/ecrystals/824)

More at:
http://ecrystals.chem.soton.ac.uk/824/

The following automatic conversions were performed:

'_symmetry_cell_setting' value 'Orthorhombic' changed to
'orthorhombic' according to the built-in table from CIF Core
dictionary named 'cif_core.dic' version 2.4.1 from 2010-06-29.

'_exptl_absorpt_correction_type' value 'Empirical' changed to
'empirical' according to the built-in table from CIF Core dictionary
named 'cif_core.dic' version 2.4.1 from 2010-06-29.

Automatic conversion script
Id: cif_fix_values 3105 2015-03-04 15:46:00Z robertas 
;
_cod_original_sg_symbol_H-M Pbcn
_cod_database_code 1519273

loop_
_symmetry_equiv_pos_as_xyz
'x, y, z'
'-x+1/2, y+1/2, z'
'x, -y, z+1/2'
'-x+1/2, -y+1/2, z+1/2'
'-x, -y, -z'
'x-1/2, -y-1/2, -z'
'-x, y, -z-1/2'
'x-1/2, y-1/2, -z-1/2'

loop_
_atom_site_label
_atom_site_type_symbol
_atom_site_fract_x
_atom_site_fract_y
_atom_site_fract_z
_atom_site_U_iso_or_equiv
_atom_site_adp_type
_atom_site_occupancy
_atom_site_symmetry_multiplicity
_atom_site_calc_flag
_atom_site_refinement_flags
_atom_site_disorder_assembly
_atom_site_disorder_group
S1 S 0.09913(4) 0.05660(4) 0.21172(8) 0.0291(2) Uani 1 1 d . . .
S2 S 0.19182(4) 0.42130(4) 0.28883(9) 0.0333(2) Uani 1 1 d . . .
O1 O 0.0000 -0.10675(17) 0.2500 0.0484(7) Uani 1 2 d S . .
C1 C 0.05855(17) 0.34551(17) 0.5353(3) 0.0360(6) Uani 1 1 d . . .
H1A H 0.0766 0.4077 0.5974 0.05(2) Uiso 0.45(7) 1 calc PR . .
H1B H 0.0724 0.2896 0.6200 0.08(3) Uiso 0.45(7) 1 calc PR . .
H1C H -0.0077 0.3468 0.5080 0.08(3) Uiso 0.45(7) 1 calc PR . .
H1D H 0.0176 0.2884 0.5528 0.024(15) Uiso 0.55(7) 1 calc PR . .
H1E H 0.0218 0.4065 0.5302 0.07(2) Uiso 0.55(7) 1 calc PR . .
H1F H 0.1019 0.3493 0.6422 0.042(17) Uiso 0.55(7) 1 calc PR . .
C2 C 0.11092(13) 0.33391(15) 0.3530(3) 0.0246(5) Uani 1 1 d . . .
C3 C 0.10750(13) 0.25881(16) 0.2217(3) 0.0228(5) Uani 1 1 d . . .
C4 C 0.22263(16) 0.35569(18) 0.0893(4) 0.0403(6) Uani 1 1 d . . .
H4 H 0.2692 0.3760 0.0024 0.047(7) Uiso 1 1 calc R . .
C5 C 0.17300(16) 0.27209(17) 0.0705(3) 0.0350(5) Uani 1 1 d . . .
H5 H 0.1805 0.2267 -0.0320 0.038(7) Uiso 1 1 calc R . .
C6 C 0.04580(15) 0.17251(14) 0.2340(3) 0.0216(4) Uani 1 1 d . . .
C10 C 0.0000 -0.0172(2) 0.2500 0.0320(7) Uani 1 2 d S . .

loop_
_atom_site_aniso_label
_atom_site_aniso_U_11
_atom_site_aniso_U_22
_atom_site_aniso_U_33
_atom_site_aniso_U_23
_atom_site_aniso_U_13
_atom_site_aniso_U_12
S1 0.0354(4) 0.0209(3) 0.0309(4) -0.0018(2) -0.0087(2) 0.0083(2)
S2 0.0271(4) 0.0244(3) 0.0483(4) 0.0072(2) 0.0052(2) -0.0054(2)
O1 0.0735(19) 0.0174(12) 0.0543(15) 0.000 -0.0278(13) 0.000
C1 0.0425(14) 0.0354(12) 0.0300(11) -0.0102(10) 0.0054(10) -0.0157(10)
C2 0.0223(10) 0.0230(10) 0.0286(11) 0.0037(9) 0.0019(8) -0.0032(8)
C3 0.0214(10) 0.0218(10) 0.0254(10) 0.0043(8) 0.0021(7) 0.0035(8)
C4 0.0349(13) 0.0361(13) 0.0497(14) 0.0108(11) 0.0205(11) 0.0029(10)
C5 0.0357(12) 0.0318(12) 0.0375(13) 0.0033(10) 0.0145(10) 0.0087(10)
C6 0.0289(10) 0.0177(10) 0.0181(8) -0.0005(7) -0.0022(7) 0.0045(8)
C10 0.0472(19) 0.0195(15) 0.0292(15) 0.000 -0.0173(13) 0.000

loop_
_atom_type_symbol
_atom_type_description
_atom_type_scat_dispersion_real
_atom_type_scat_dispersion_imag
_atom_type_scat_source
C C 0.0033 0.0016 'International Tables Vol C Tables 4.2.6.8 and 6.1.1.4'
H H 0.0000 0.0000 'International Tables Vol C Tables 4.2.6.8 and 6.1.1.4'
O O 0.0106 0.0060 'International Tables Vol C Tables 4.2.6.8 and 6.1.1.4'
S S 0.1246 0.1234 'International Tables Vol C Tables 4.2.6.8 and 6.1.1.4'

loop_
_geom_angle_atom_site_label_1
_geom_angle_atom_site_label_2
_geom_angle_atom_site_label_3
_geom_angle
_geom_angle_site_symmetry_1
_geom_angle_site_symmetry_3
C6 S1 C10 97.45(11) . .
C4 S2 C2 92.15(11) . .
C2 C1 H1A 109.5 . .
C2 C1 H1B 109.5 . .
H1A C1 H1B 109.5 . .
C2 C1 H1C 109.5 . .
H1A C1 H1C 109.5 . .
H1B C1 H1C 109.5 . .
C2 C1 H1D 109.5 . .
H1A C1 H1D 141.1 . .
H1B C1 H1D 56.3 . .
H1C C1 H1D 56.3 . .
C2 C1 H1E 109.5 . .
H1A C1 H1E 56.3 . .
H1B C1 H1E 141.1 . .
H1C C1 H1E 56.3 . .
H1D C1 H1E 109.5 . .
C2 C1 H1F 109.5 . .
H1A C1 H1F 56.3 . .
H1B C1 H1F 56.3 . .
H1C C1 H1F 141.1 . .
H1D C1 H1F 109.5 . .
H1E C1 H1F 109.5 . .
C3 C2 C1 129.32(18) . .
C3 C2 S2 110.79(15) . .
C1 C2 S2 119.85(16) . .
C2 C3 C5 112.36(19) . .
C2 C3 C6 124.59(18) . .
C5 C3 C6 123.03(19) . .
C5 C4 S2 111.92(17) . .
C5 C4 H4 124.0 . .
S2 C4 H4 124.0 . .
C4 C5 C3 112.8(2) . .
C4 C5 H5 123.6 . .
C3 C5 H5 123.6 . .
C6 C6 C3 127.58(11) 7_556 .
C6 C6 S1 116.78(7) 7_556 .
C3 C6 S1 115.62(15) . .
O1 C10 S1 124.24(8) . .
O1 C10 S1 124.24(8) . 7_556
S1 C10 S1 111.53(17) . 7_556

loop_
_geom_bond_atom_site_label_1
_geom_bond_atom_site_label_2
_geom_bond_distance
_geom_bond_site_symmetry_2
S1 C6 1.751(2) .
S1 C10 1.7688(18) .
S2 C4 1.714(3) .
S2 C2 1.722(2) .
O1 C10 1.207(4) .
C1 C2 1.494(3) .
C1 H1A 0.9800 .
C1 H1B 0.9800 .
C1 H1C 0.9800 .
C1 H1D 0.9800 .
C1 H1E 0.9800 .
C1 H1F 0.9800 .
C2 C3 1.369(3) .
C3 C5 1.434(3) .
C3 C6 1.470(3) .
C4 C5 1.344(3) .
C4 H4 0.9500 .
C5 H5 0.9500 .
C6 C6 1.347(4) 7_556
C10 S1 1.7688(18) 7_556
